data_2007579
loop_
_publ_author_name
'Kar, Tanusree'
'Bhattacharyya, Kinkini'
'Mazumdar, Sunil Kumar'
'Bocelli, Gabriele'
'Hohmann, Judit'

_publ_section_title
;
 <i>trans</i>-2,3,5,7,15-Pentaacetoxyjatropha-6(17),11-diene-9,14-dione,
 a Diterpene Oligoester
;
_journal_issue 9
_journal_name_full 'Acta Crystallographica Section C'
_journal_page_first 1287
_journal_page_last 1289
_journal_paper_doi 10.1107/S010827019800393X
_journal_volume 54
_journal_year 1998
_chemical_formula_moiety 'C30 H40 O12'
_chemical_formula_sum 'C30 H40 O12'
_chemical_formula_weight 592.62
_chemical_melting_point 521.15
_chemical_name_common 'trans-2,3,5,7,15-pentaacetoxy jatroph 6(17),11-DIENE-9,14-DIONE'
_chemical_name_systematic
;E-(-)-(2R,3R,4R,5S,7R,13R,15R)-
 2,3,5,7,15-Pentaacetoxy-2,10,10,13-tetramethyl-
6-methylene-bicyclo[10.3.0]
 pentadec-11-en-9,14-dione
;
_space_group_IT_number 18
_symmetry_cell_setting orthorhombic
_symmetry_space_group_name_Hall 'P 2 2ab'
_symmetry_space_group_name_H-M 'P 21 21 2'
_audit_creation_method SHELXL
_cell_angle_alpha 90.00
_cell_angle_beta 90.00
_cell_angle_gamma 90.00
_cell_formula_units_Z 4
_cell_length_a 16.031(2)
_cell_length_b 17.942(3)
_cell_length_c 11.250(3)
_cell_measurement_reflns_used 29
_cell_measurement_temperature 293(2)
_cell_measurement_theta_max 37.9
_cell_measurement_theta_min 20.1
_cell_volume 3235.8(11)
_computing_cell_refinement 'local program (Belletti et al, 1993)'
_computing_data_collection 'local program (Belletti et al, 1993)'
_computing_data_reduction 'local program (Belletti et al, 1993)'
_computing_molecular_graphics 'ZORTEP (Zsolnai & Huttner, 1994)'
_computing_publication_material 'SHELXL93. Geometric calculations: PARST (Nardelli, 1983)'
_computing_structure_refinement 'SHELXL93 (Sheldrick, 1993)'
_computing_structure_solution 'SIR92 (Altomare et al, 1994)'
_diffrn_ambient_temperature 293(2)
_diffrn_measurement_device 'Siemens AED four-circle diffractometer'
_diffrn_measurement_method \w-2\q
_diffrn_radiation_monochromator graphite
_diffrn_radiation_source 'fine-focus sealed tube'
_diffrn_radiation_type CuK\a
_diffrn_radiation_wavelength 1.5418
_diffrn_reflns_av_R_equivalents 0.0000
_diffrn_reflns_av_sigmaI/netI 0.0533
_diffrn_reflns_limit_h_max 19
_diffrn_reflns_limit_h_min -18
_diffrn_reflns_limit_k_max 21
_diffrn_reflns_limit_k_min 0
_diffrn_reflns_limit_l_max 13
_diffrn_reflns_limit_l_min 0
_diffrn_reflns_number 3444
_diffrn_reflns_theta_max 69.90
_diffrn_reflns_theta_min 3.70
_diffrn_standards_decay_% negligible
_diffrn_standards_interval_count 100
_diffrn_standards_number 1
_exptl_absorpt_coefficient_mu 0.788
_exptl_absorpt_correction_T_max 0.92
_exptl_absorpt_correction_T_min 0.85
_exptl_absorpt_correction_type '\y scan (North et al., 1968)'
_exptl_crystal_colour colourless
_exptl_crystal_density_diffrn 1.216
_exptl_crystal_density_method none
_exptl_crystal_description plate
_exptl_crystal_F_000 1264
_exptl_crystal_size_max 0.25
_exptl_crystal_size_mid 0.22
_exptl_crystal_size_min 0.11
_refine_diff_density_max 0.244
_refine_diff_density_min -0.218
_refine_ls_extinction_coef 0.0006(3)
_refine_ls_extinction_method SHELXL93_(Sheldrick,_1993)
_refine_ls_goodness_of_fit_all 1.037
_refine_ls_goodness_of_fit_obs 1.258
_refine_ls_hydrogen_treatment 'see text'
_refine_ls_matrix_type full
_refine_ls_number_parameters 386
_refine_ls_number_reflns 3377
_refine_ls_number_restraints 12
_refine_ls_restrained_S_all 1.169
_refine_ls_restrained_S_obs 1.264
_refine_ls_R_factor_all 0.1067
_refine_ls_R_factor_obs .0765
_refine_ls_shift/esd_max -0.002
_refine_ls_shift/esd_mean 0.000
_refine_ls_structure_factor_coef Fsqd
_refine_ls_weighting_details 'w = 1/[\s^2^(Fo^2^)+(0.1573P)^2^] where P=(Fo^2^+2Fc^2^)/3'
_refine_ls_weighting_scheme calc
_refine_ls_wR_factor_all 0.2801
_refine_ls_wR_factor_obs .2228
_reflns_number_observed 1935
_reflns_number_total 3444
_reflns_observed_criterion >2sigma(I)
_cod_data_source_file bm1208.cif
_cod_data_source_block shelxl
_cod_depositor_comments
;
The following automatic conversions were performed:
'_symmetry_cell_setting' value 'Orthorhombic' changed to 'orthorhombic'
according to '/home/saulius/struct/CIF-dictionaries/cif_core.dic'
dictionary named 'cif_core.dic' version 2.4.1 from 2010-06-29.

Automatic conversion script
Id: cif_fix_enum 1527 2010-12-29 10:47:43Z saulius 

The following automatic conversions were performed:

'_chemical_melting_point' value '248\%' was changed to '521.15' - it
was converted from degrees Celsius(C) to Kelvins(K).

Automatic conversion script
Id: cif_fix_values 1646 2011-03-28 12:23:43Z adriana 

The following automatic conversions were performed:

'_chemical_melting_point' value '248\%' was changed to '521.15' - it
was converted from degrees Celsius(C) to
Kelvins(K).

'_symmetry_cell_setting' value 'Orthorhombic' changed to
'orthorhombic' according to
/home/saulius/struct/CIF-dictionaries/cif_core.dic dictionary named
'cif_core.dic' version 2.4.1 from 2010-06-29.

Automatic conversion script
Id: cif_fix_values 1715 2011-07-08 13:25:40Z adriana 

The following automatic conversions were performed:

'_refine_ls_weighting_scheme' value 'calc w =
1/[\s^2^(Fo^2^)+(0.1573P)^2^] where P=(Fo^2^+2Fc^2^)/3' was changed
to 'calc'. New tag '_refine_ls_weighting_details' was created. The
value of the new tag was set to 'w = 1/[\s^2^(Fo^2^)+(0.1573P)^2^]
where P=(Fo^2^+2Fc^2^)/3'.

Automatic conversion script
Id: cif_fix_values 3143 2015-03-26 13:38:13Z robertas 
;
_cod_database_code 2007579

loop_
_symmetry_equiv_pos_as_xyz
'x, y, z'
'x+1/2, -y+1/2, -z'
'-x+1/2, y+1/2, -z'
'-x, -y, z'

loop_
_atom_site_aniso_label
_atom_site_aniso_U_11
_atom_site_aniso_U_22
_atom_site_aniso_U_33
_atom_site_aniso_U_12
_atom_site_aniso_U_13
_atom_site_aniso_U_23
C1 .074(3) .074(3) .080(3) -.001(2) -.011(3) -.003(3)
C2 .074(3) .074(3) .081(4) -.006(2) .004(3) .006(3)
C3 .068(2) .072(3) .079(4) -.004(2) .002(3) .016(3)
C4 .062(2) .080(3) .072(3) -.002(2) -.001(3) .006(3)
C5 .066(2) .094(4) .078(4) -.011(3) .004(3) -.006(4)
C6 .070(3) .117(5) .080(4) .000(3) -.009(3) .002(4)
C7 .092(3) .099(4) .083(4) .014(3) -.004(4) .012(4)
C8 .096(4) .139(6) .071(4) -.003(4) -.004(4) -.002(5)
C9 .155(7) .156(8) .071(4) .022(7) -.001(5) .018(5)
C10 .103(4) .139(6) .073(4) .006(5) -.014(4) -.021(4)
C11 .095(4) .106(5) .084(4) .000(4) -.001(4) -.024(4)
C12 .078(3) .086(3) .081(4) .000(3) .008(3) -.003(3)
C13 .077(3) .083(3) .074(3) .004(3) .005(3) .007(3)
C14 .063(2) .079(3) .076(3) .001(2) -.004(3) .003(3)
C15 .063(2) .074(3) .075(3) -.004(2) .002(3) .005(3)
C16 .096(4) .092(4) .091(4) -.009(3) -.003(4) -.018(4)
C17 .091(4) .134(6) .113(6) .028(4) -.019(4) .005(6)
C20 .101(4) .101(4) .104(5) .022(3) .002(4) -.005(4)
O21 .065(2) .096(2) .111(3) -.013(2) .005(2) -.001(3)
O22 .076(2) .079(2) .070(2) -.010(2) .004(2) .006(2)
C23 .101(4) .081(4) .069(3) -.004(3) -.003(4) .006(3)
O24 .104(3) .095(3) .094(3) .005(2) -.008(3) .015(3)
C25 .130(5) .101(4) .103(5) -.039(4) .012(5) .007(5)
O26 .077(2) .081(2) .099(3) -.007(2) .006(2) .010(2)
C27 .076(3) .105(5) .131(7) -.012(3) .006(5) -.007(5)
C28 .098(4) .115(5) .142(7) -.016(4) .026(5) .005(6)
O29 .091(3) .140(4) .148(5) -.013(3) -.014(4) -.003(5)
O30 .074(2) .082(2) .088(3) -.001(2) .018(2) .000(2)
C31 .084(3) .096(4) .103(5) .009(3) .019(4) -.004(4)
C32 .106(5) .152(7) .125(6) .001(5) .034(5) -.003(6)
O33 .129(4) .144(5) .176(7) .058(4) .039(5) .041(5)
O34 .064(2) .106(3) .097(3) -.010(2) .008(2) -.006(3)
C35 .095(4) .109(5) .126(6) -.035(4) .022(5) -.015(5)
C36 .115(5) .162(8) .155(8) -.044(6) .041(6) -.032(8)
O38 .132(4) .112(4) .100(4) .012(3) .002(3) .024(3)
C39 .182(10) .111(6) .177(11) .014(7) .015(10) .052(8)

loop_
_atom_site_label
_atom_site_fract_x
_atom_site_fract_y
_atom_site_fract_z
_atom_site_U_iso_or_equiv
_atom_site_thermal_displace_type
_atom_site_calc_flag
_atom_site_refinement_flags
_atom_site_occupancy
_atom_site_disorder_group
_atom_site_type_symbol
C1 .4747(3) .2766(3) .4124(6) .0763(14) Uani d . 1 . C
H1A .5351(3) .2729(3) .4128(6) .092 Uiso calc R 1 . H
H1B .4537(3) .2575(3) .4873(6) .092 Uiso calc R 1 . H
C2 .4477(3) .3583(3) .3955(6) .0763(14) Uani d . 1 . C
C3 .3646(3) .3482(3) .3285(6) .0731(14) Uani d . 1 . C
H3 .3460(3) .3946(3) .2909(6) .088 Uiso calc R 1 . H
C4 .3825(3) .2889(3) .2391(5) .0709(13) Uani d . 1 . C
H4 .4204(3) .3125(3) .1820(5) .085 Uiso calc R 1 . H
C5 .3127(3) .2569(4) .1634(6) .079(2) Uani d . 1 . C
H5 .3328(3) .2108(4) .1266(6) .095 Uiso calc R 1 . H
C6 .2868(4) .3086(4) .0672(6) .089(2) Uani d . 1 . C
C7 .3332(4) .2958(4) -.0478(6) .092(2) Uani d . 1 . C
H7 .3916(4) .2845(4) -.0295(6) .110 Uiso calc R 1 . H
C8 .2973(5) .2332(5) -.1183(6) .102(2) Uani d . 1 . C
H8A .2482(5) .2506(5) -.1603(6) .122 Uiso calc R 1 . H
H8B .2803(5) .1937(5) -.0648(6) .122 Uiso calc R 1 . H
C9 .3588(7) .2029(6) -.2063(7) .127(3) Uani d D 1 . C
C10 .4182(4) .1412(5) -.1751(6) .105(2) Uani d D 1 . C
C11 .4253(5) .1303(4) -.0435(7) .095(2) Uani d . 1 . C
H11 .3805(5) .1074(4) -.0056(7) .114 Uiso calc R 1 . H
C12 .4901(4) .1505(4) .0250(6) .081(2) Uani d . 1 . C
H12 .5326(4) .1783(4) -.0097(6) .098 Uiso calc R 1 . H
C13 .4978(4) .1310(4) .1529(5) .0779(15) Uani d . 1 . C
H13 .4473(4) .1048(4) .1784(5) .094 Uiso calc R 1 . H
C14 .5075(3) .2015(3) .2257(5) .0727(13) Uani d . 1 . C
C15 .4384(3) .2320(3) .3082(5) .0709(13) Uani d . 1 . C
C16 .4429(4) .4037(4) .5070(7) .093(2) Uani d . 1 . C
H16A .415(3) .4499(14) .4907(13) .140 Uiso calc R 1 . H
H16B .4983(4) .414(3) .535(3) .140 Uiso calc R 1 . H
H16C .413(3) .3766(13) .5664(17) .140 Uiso calc R 1 . H
C17 .2297(5) .3627(5) .0826(9) .112(2) Uani d . 1 . C
H17A .2044(5) .3690(5) .1563(9) .135 Uiso calc R 1 . H
H17B .2155(5) .3938(5) .0196(9) .135 Uiso calc R 1 . H
C18A .4984(10) .172(2) -.233(2) .119(9) Uiso d PD .47(5) 1 C
H18A .4898(10) .177(2) -.317(2) .179 Uiso calc PR .47(5) 1 H
H18B .5435(10) .137(2) -.219(2) .179 Uiso calc PR .47(5) 1 H
H18C .5119(10) .219(2) -.199(2) .179 Uiso calc PR .47(5) 1 H
C18B .4999(8) .1305(17) -.2425(16) .112(8) Uiso d PD .53(5) 2 C
H18D .4906(8) .1382(17) -.3258(16) .168 Uiso calc PR .53(5) 2 H
H18E .5202(8) .0807(17) -.2297(16) .168 Uiso calc PR .53(5) 2 H
H18F .5404(8) .1657(17) -.2142(16) .168 Uiso calc PR .53(5) 2 H
C19A .424(5) .087(4) -.278(5) .18(3) Uiso d PD .22(4) 3 C
H19A .416(5) .114(4) -.351(5) .268 Uiso calc PR .22(4) 3 H
H19B .381(5) .050(4) -.270(5) .268 Uiso calc PR .22(4) 3 H
H19C .478(5) .064(4) -.278(5) .268 Uiso calc PR .22(4) 3 H
C19B .3730(10) .0703(7) -.2180(16) .147(7) Uiso d PD .78(4) 4 C
H19D .3657(10) .0725(7) -.3027(16) .220 Uiso calc PR .78(4) 4 H
H19E .3194(10) .0669(7) -.1802(16) .220 Uiso calc PR .78(4) 4 H
H19F .4056(10) .0272(7) -.1979(16) .220 Uiso calc PR .78(4) 4 H
C20 .5743(4) .0802(4) .1737(8) .102(2) Uani d . 1 . C
H20A .570(2) .057(3) .250(3) .153 Uiso calc R 1 . H
H20B .6243(5) .1096(7) .171(6) .153 Uiso calc R 1 . H
H20C .577(2) .043(2) .113(4) .153 Uiso calc R 1 . H
O21 .5699(2) .2397(2) .2134(5) .0906(12) Uani d . 1 . O
O22 .3833(2) .1725(2) .3459(4) .0752(10) Uani d . 1 . O
C23 .4157(5) .1169(4) .4075(6) .084(2) Uani d . 1 . C
O24 .4891(3) .1128(3) .4305(5) .0976(13) Uani d . 1 . O
C25 .3500(6) .0602(4) .4404(8) .111(2) Uani d . 1 . C
H25A .307(2) .0840(9) .485(5) .167 Uiso calc R 1 . H
H25B .3749(11) .021(2) .487(5) .167 Uiso calc R 1 . H
H25C .327(3) .039(3) .3693(8) .167 Uiso calc R 1 . H
O26 .4974(2) .3950(2) .3037(4) .0856(11) Uani d . 1 . O
C27 .5816(4) .4036(5) .3162(10) .104(2) Uani d . 1 . C
C28 .6180(5) .4356(5) .2063(9) .118(3) Uani d . 1 . C
H28A .588(3) .480(2) .185(4) .177 Uiso calc R 1 . H
H28B .614(4) .3999(17) .1429(19) .177 Uiso calc R 1 . H
H28C .6756(14) .447(4) .220(2) .177 Uiso calc R 1 . H
O29 .6177(4) .3871(4) .4048(7) .126(2) Uani d . 1 . O
O30 .3069(2) .3227(2) .4170(4) .0812(11) Uani d . 1 . O
C31 .2365(4) .3631(4) .4402(7) .094(2) Uani d . 1 . C
C32 .1899(5) .3276(6) .5381(9) .128(3) Uani d . 1 . C
H32A .207(4) .2766(14) .546(5) .191 Uiso calc R 1 . H
H32B .1312(7) .329(4) .521(3) .191 Uiso calc R 1 . H
H32C .201(4) .354(3) .6109(15) .191 Uiso calc R 1 . H
O33 .2199(4) .4166(4) .3851(8) .150(3) Uani d . 1 . O
O34 .2409(2) .2386(2) .2388(4) .0891(12) Uani d . 1 . O
C35 .2036(4) .1743(4) .2193(8) .110(2) Uani d D 1 . C
C36 .1322(6) .1616(6) .3025(10) .144(4) Uani d . 1 . C
H36A .115(4) .2082(10) .337(6) .216 Uiso calc R 1 . H
H36B .1491(18) .128(4) .364(5) .216 Uiso calc R 1 . H
H36C .086(2) .140(5) .2596(19) .216 Uiso calc R 1 . H
O37A .2390(8) .1214(6) .1630(13) .111(4) Uiso d PD .60(3) 1 O
O37B .2109(10) .1425(9) .1238(12) .090(6) Uiso d PD .40(3) 2 O
O38 .3301(4) .3613(3) -.1191(5) .115(2) Uani d . 1 . O
C39 .3943(9) .4076(6) -.1095(13) .157(4) Uani d D 1 . C
C40A .396(3) .4824(11) -.170(3) .182(10) Uiso d PD .69(7) 1 C
H40A .354(3) .4842(11) -.230(3) .273 Uiso calc PR .69(7) 1 H
H40B .450(3) .4899(11) -.206(3) .273 Uiso calc PR .69(7) 1 H
H40C .386(3) .5209(11) -.112(3) .273 Uiso calc PR .69(7) 1 H
C40B .364(3) .4679(19) -.197(3) .115(16) Uiso d PD .31(7) 2 C
H40D .308(3) .4816(19) -.178(3) .172 Uiso calc PR .31(7) 2 H
H40E .366(3) .4487(19) -.277(3) .172 Uiso calc PR .31(7) 2 H
H40F .400(3) .5109(19) -.191(3) .172 Uiso calc PR .31(7) 2 H
O41A .4482(8) .3988(7) -.0276(13) .149(6) Uiso d PD .67(3) 1 O
O41B .4653(10) .3826(13) -.119(3) .142(11) Uiso d PD .33(3) 2 O
O42A .3780(13) .2428(11) -.2940(15) .146(8) Uiso d PD .52(4) 1 O
O42B .3428(14) .2153(12) -.3136(10) .139(8) Uiso d PD .48(4) 2 O

loop_
_atom_type_symbol
_atom_type_description
_atom_type_scat_dispersion_real
_atom_type_scat_dispersion_imag
_atom_type_scat_source
C C 0.0181 0.0091 'International Tables Vol C Tables 4.2.6.8 and 6.1.1.4'
H H 0.0000 0.0000 'International Tables Vol C Tables 4.2.6.8 and 6.1.1.4'
O O 0.0492 0.0322 'International Tables Vol C Tables 4.2.6.8 and 6.1.1.4'

loop_
_geom_angle_atom_site_label_1
_geom_angle_atom_site_label_2
_geom_angle_atom_site_label_3
_geom_angle
_geom_angle_publ_flag
C15 C1 C2 107.1(5) ?
C15 C1 H1A 110.3(3) ?
C2 C1 H1A 110.3(3) ?
C15 C1 H1B 110.3(3) ?
C2 C1 H1B 110.3(4) ?
H1A C1 H1B 108.5 ?
O26 C2 C16 112.0(5) ?
O26 C2 C1 111.3(5) ?
C16 C2 C1 115.3(6) n
O26 C2 C3 100.3(5) ?
C16 C2 C3 115.5(5) ?
C1 C2 C3 101.1(4) n
O30 C3 C4 111.4(4) ?
O30 C3 C2 104.8(5) n
C4 C3 C2 104.3(4) ?
O30 C3 H3 112.0(3) ?
C4 C3 H3 112.0(3) ?
C2 C3 H3 112.0(3) ?
C3 C4 C5 120.3(4) ?
C3 C4 C15 103.9(5) n
C5 C4 C15 117.0(5) ?
C3 C4 H4 104.6(3) ?
C5 C4 H4 104.6(3) ?
C15 C4 H4 104.6(3) ?
O34 C5 C6 110.1(4) ?
O34 C5 C4 109.8(5) ?
C6 C5 C4 112.2(5) ?
O34 C5 H5 108.2(3) ?
C6 C5 H5 108.2(4) ?
C4 C5 H5 108.2(3) ?
C17 C6 C5 123.1(7) n
C17 C6 C7 123.7(7) n
C5 C6 C7 113.1(5) n
O38 C7 C8 108.0(6) ?
O38 C7 C6 109.9(6) ?
C8 C7 C6 112.4(6) ?
O38 C7 H7 108.8(4) ?
C8 C7 H7 108.8(4) ?
C6 C7 H7 108.8(3) ?
C7 C8 C9 111.8(7) ?
C7 C8 H8A 109.3(4) ?
C9 C8 H8A 109.3(4) ?
C7 C8 H8B 109.3(4) ?
C9 C8 H8B 109.3(5) ?
H8A C8 H8B 107.9 ?
O42B C9 C8 115.8(11) ?
O42A C9 C8 118.2(11) n
O42B C9 C10 119.1(11) ?
O42A C9 C10 116.7(11) ?
C8 C9 C10 122.0(7) n
C11 C10 C9 112.0(6) n
C11 C10 C19A 132.(3) ?
C9 C10 C19A 109.(3) n
C11 C10 C18B 114.2(9) ?
C9 C10 C18B 121.4(12) ?
C11 C10 C19B 103.8(9) ?
C9 C10 C19B 103.8(8) ?
C11 C10 C18A 113.6(10) n
C9 C10 C18A 99.7(13) ?
C12 C11 C10 126.2(7) ?
C12 C11 H11 116.9(4) ?
C10 C11 H11 116.9(4) ?
C11 C12 C13 123.8(6) ?
C11 C12 H12 118.1(4) ?
C13 C12 H12 118.1(4) ?
C12 C13 C14 109.6(5) n
C12 C13 C20 110.6(5) n
C14 C13 C20 109.2(5) n
C12 C13 H13 109.1(4) ?
C14 C13 H13 109.1(3) ?
C20 C13 H13 109.1(4) ?
O21 C14 C13 119.5(5) n
O21 C14 C15 117.2(5) n
C13 C14 C15 123.1(4) n
O22 C15 C1 113.0(5) ?
O22 C15 C14 110.6(4) ?
C1 C15 C14 111.8(4) n
O22 C15 C4 106.1(4) ?
C1 C15 C4 104.9(4) n
C14 C15 C4 110.1(5) ?
C2 C16 H16A 109.5(4) ?
C2 C16 H16B 109.5(3) ?
H16A C16 H16B 109.5 ?
C2 C16 H16C 109.5(4) ?
H16A C16 H16C 109.5 ?
H16B C16 H16C 109.5 ?
C6 C17 H17A 120.0(5) ?
C6 C17 H17B 120.0(5) ?
H17A C17 H17B 120.0 ?
C10 C18A H18A 109.5(9) ?
C10 C18A H18B 109.5(12) ?
H18A C18A H18B 109.5 ?
C10 C18A H18C 109.5(14) ?
H18A C18A H18C 109.5 ?
H18B C18A H18C 109.5 ?
C10 C18B H18D 109.5(8) ?
C10 C18B H18E 109.5(11) ?
H18D C18B H18E 109.5 ?
C10 C18B H18F 109.5(10) ?
H18D C18B H18F 109.5 ?
H18E C18B H18F 109.5 ?
C10 C19A H19A 110.(3) ?
C10 C19A H19B 110.(4) ?
H19A C19A H19B 109.5 ?
C10 C19A H19C 110.(3) ?
H19A C19A H19C 109.5 ?
H19B C19A H19C 109.47(6) ?
C10 C19B H19D 109.5(7) ?
C10 C19B H19E 109.5(8) ?
H19D C19B H19E 109.5 ?
C10 C19B H19F 109.5(6) ?
H19D C19B H19F 109.5 ?
H19E C19B H19F 109.5 ?
C13 C20 H20A 109.5(4) ?
C13 C20 H20B 109.5(4) ?
H20A C20 H20B 109.5 ?
C13 C20 H20C 109.5(4) ?
H20A C20 H20C 109.5 ?
H20B C20 H20C 109.5 ?
C23 O22 C15 118.1(4) ?
O24 C23 O22 122.8(6) ?
O24 C23 C25 125.8(7) ?
O22 C23 C25 111.3(6) ?
C23 C25 H25A 109.5(4) ?
C23 C25 H25B 109.5(5) ?
H25A C25 H25B 109.5 ?
C23 C25 H25C 109.5(4) ?
H25A C25 H25C 109.5 ?
H25B C25 H25C 109.5 ?
C27 O26 C2 121.1(6) ?
O29 C27 O26 122.6(8) ?
O29 C27 C28 127.1(7) ?
O26 C27 C28 110.3(9) ?
C27 C28 H28A 109.5(5) ?
C27 C28 H28B 109.5(5) ?
H28A C28 H28B 109.5 ?
C27 C28 H28C 109.5(5) ?
H28A C28 H28C 109.5 ?
H28B C28 H28C 109.5 ?
C31 O30 C3 119.8(5) ?
O33 C31 O30 121.4(7) ?
O33 C31 C32 129.2(7) ?
O30 C31 C32 109.4(7) ?
C31 C32 H32A 109.5(5) ?
C31 C32 H32B 109.5(5) ?
H32A C32 H32B 109.5 ?
C31 C32 H32C 109.5(5) ?
H32A C32 H32C 109.5 ?
H32B C32 H32C 109.5 ?
C35 O34 C5 117.1(5) ?
O37B C35 O34 120.8(8) ?
O37A C35 O34 122.2(7) ?
O37B C35 C36 123.5(9) ?
O37A C35 C36 122.6(8) ?
O34 C35 C36 112.1(7) ?
C35 C36 H36A 109.5(5) ?
C35 C36 H36B 109.5(6) ?
H36A C36 H36B 109.5 ?
C35 C36 H36C 109.5(5) ?
H36A C36 H36C 109.5 ?
H36B C36 H36C 109.5 ?
C39 O38 C7 116.4(7) ?
O41B C39 O38 118.9(14) ?
O41A C39 O38 120.5(9) ?
O41A C39 C40A 115.(2) ?
O38 C39 C40A 123.(2) ?
O41B C39 C40B 119.(2) ?
O38 C39 C40B 98.(2) ?
C39 C40A H40A 109.5(19) ?
C39 C40A H40B 109.5(14) ?
H40A C40A H40B 109.5 ?
C39 C40A H40C 109.5(13) ?
H40A C40A H40C 109.5 ?
H40B C40A H40C 109.5 ?
C39 C40B H40D 109.5(15) ?
C39 C40B H40E 109.5(16) ?
H40D C40B H40E 109.5 ?
C39 C40B H40F 110.(2) ?
H40D C40B H40F 109.5 ?
H40E C40B H40F 109.5 ?

loop_
_geom_bond_atom_site_label_1
_geom_bond_atom_site_label_2
_geom_bond_site_symmetry_2
_geom_bond_distance
_geom_bond_publ_flag
C1 C15 . 1.535(8) n
C1 C2 . 1.540(8) ?
C1 H1A . .97 ?
C1 H1B . .97 ?
C2 O26 . 1.461(7) ?
C2 C16 . 1.498(10) n
C2 C3 . 1.541(8) ?
C3 O30 . 1.434(7) n
C3 C4 . 1.492(8) n
C3 H3 . .98 ?
C4 C5 . 1.520(8) ?
C4 C15 . 1.564(8) ?
C4 H4 . .98 ?
C5 O34 . 1.467(7) ?
C5 C6 . 1.484(10) n
C5 H5 . .98 ?
C6 C17 . 1.346(10) n
C6 C7 . 1.509(10) n
C7 O38 . 1.424(9) ?
C7 C8 . 1.491(10) ?
C7 H7 . .98 ?
C8 C9 . 1.499(12) n
C8 H8A . .97 ?
C8 H8B . .97 ?
C9 O42B . 1.254(9) n
C9 O42A . 1.257(9) n
C9 C10 . 1.502(13) n
C10 C11 . 1.498(11) ?
C10 C19A . 1.512(11) n
C10 C18B . 1.526(9) n
C10 C19B . 1.542(9) n
C10 C18A . 1.542(10) n
C11 C12 . 1.343(9) n
C11 H11 . .93 ?
C12 C13 . 1.486(9) n
C12 H12 . .93 ?
C13 C14 . 1.514(9) n
C13 C20 . 1.546(9) n
C13 H13 . .98 ?
C14 O21 . 1.220(6) n
C14 C15 . 1.546(7) ?
C15 O22 . 1.449(6) ?
C16 H16A . .96 ?
C16 H16B . .96 ?
C16 H16C . .96 ?
C17 H17A . .93 ?
C17 H17B . .93 ?
C18A H18A . .96 ?
C18A H18B . .96 ?
C18A H18C . .96 ?
C18B H18D . .96 ?
C18B H18E . .96 ?
C18B H18F . .96 ?
C19A H19A . .96 ?
C19A H19B . .96 ?
C19A H19C . .96 ?
C19B H19D . .96 ?
C19B H19E . .96 ?
C19B H19F . .96 ?
C20 H20A . .96 ?
C20 H20B . .96 ?
C20 H20C . .96 ?
O22 C23 . 1.320(8) ?
C23 O24 . 1.207(8) ?
C23 C25 . 1.511(9) ?
C25 H25A . .96 ?
C25 H25B . .96 ?
C25 H25C . .96 ?
O26 C27 . 1.366(8) ?
C27 O29 . 1.191(11) ?
C27 C28 . 1.482(13) ?
C28 H28A . .96 ?
C28 H28B . .96 ?
C28 H28C . .96 ?
O30 C31 . 1.366(8) ?
C31 O33 . 1.174(10) ?
C31 C32 . 1.475(12) ?
C32 H32A . .96 ?
C32 H32B . .96 ?
C32 H32C . .96 ?
O34 C35 . 1.318(8) ?
C35 O37B . 1.222(9) n
C35 O37A . 1.274(8) n
C35 C36 . 1.497(11) ?
C36 H36A . .96 ?
C36 H36B . .96 ?
C36 H36C . .96 ?
O38 C39 . 1.326(13) ?
C39 O41B . 1.229(10) n
C39 O41A . 1.273(9) n
C39 C40A . 1.505(10) n
C39 C40B . 1.542(10) n
C40A H40A . .96 ?
C40A H40B . .96 ?
C40A H40C . .96 ?
C40B H40D . .96 ?
C40B H40E . .96 ?
C40B H40F . .96 ?

loop_
_geom_torsion_atom_site_label_1
_geom_torsion_atom_site_label_2
_geom_torsion_atom_site_label_3
_geom_torsion_atom_site_label_4
_geom_torsion
_geom_torsion_publ_flag
C15 C1 C2 O26 -76.7(5) ?
C15 C1 C2 C16 154.3(5) ?
C15 C1 C2 C3 29.0(6) ?
O26 C2 C3 O30 -171.4(4) ?
C16 C2 C3 O30 -50.9(7) ?
C1 C2 C3 O30 74.3(5) ?
O26 C2 C3 C4 71.5(5) ?
C16 C2 C3 C4 -168.1(5) ?
C1 C2 C3 C4 -42.9(6) ?
O30 C3 C4 C5 60.9(7) n
C2 C3 C4 C5 173.4(5) ?
O30 C3 C4 C15 -72.5(5) ?
C2 C3 C4 C15 40.0(5) n
C3 C4 C5 O34 -47.2(7) ?
C15 C4 C5 O34 80.5(6) ?
C3 C4 C5 C6 75.5(7) ?
C15 C4 C5 C6 -156.8(5) ?
O34 C5 C6 C17 36.3(9) ?
C4 C5 C6 C17 -86.3(8) n
O34 C5 C6 C7 -145.7(5) n
C4 C5 C6 C7 91.8(7) n
C17 C6 C7 O38 19.9(10) ?
C5 C6 C7 O38 -158.2(6) n
C17 C6 C7 C8 -100.4(8) n
C5 C6 C7 C8 81.6(7) ?
O38 C7 C8 C9 79.3(8) ?
C6 C7 C8 C9 -159.3(6) n
C7 C8 C9 O42B -110.7(16) ?
C7 C8 C9 O42A -70.0(17) n
C7 C8 C9 C10 89.3(11) ?
O42B C9 C10 C11 -175.7(16) ?
O42A C9 C10 C11 143.2(16) ?
C8 C9 C10 C11 -16.4(13) n
O42B C9 C10 C19A -21.(4) ?
O42A C9 C10 C19A -62.(4) ?
C8 C9 C10 C19A 139.(4) n
O42B C9 C10 C18B 45.(2) ?
O42A C9 C10 C18B 3.(2) ?
C8 C9 C10 C18B -156.2(13) ?
O42B C9 C10 C19B -64.4(19) ?
O42A C9 C10 C19B -105.5(18) ?
C8 C9 C10 C19B 94.9(12) ?
O42B C9 C10 C18A 64.(2) ?
O42A C9 C10 C18A 22.7(19) ?
C8 C9 C10 C18A -136.8(14) n
C9 C10 C11 C12 -105.8(9) ?
C19A C10 C11 C12 107.(4) ?
C18B C10 C11 C12 37.1(16) ?
C19B C10 C11 C12 142.9(9) ?
C18A C10 C11 C12 6.2(18) ?
C10 C11 C12 C13 -173.1(7) n
C11 C12 C13 C14 -123.2(7) ?
C11 C12 C13 C20 116.4(7) n
C12 C13 C14 O21 -65.6(7) n
C20 C13 C14 O21 55.7(7) ?
C12 C13 C14 C15 108.8(6) n
C20 C13 C14 C15 -129.9(6) ?
C2 C1 C15 O22 -120.9(5) ?
C2 C1 C15 C14 113.6(5) ?
C2 C1 C15 C4 -5.7(6) n
O21 C14 C15 O22 -160.7(5) ?
C13 C14 C15 O22 24.8(7) n
O21 C14 C15 C1 -33.8(7) ?
C13 C14 C15 C1 151.7(5) ?
O21 C14 C15 C4 82.4(6) ?
C13 C14 C15 C4 -92.1(6) ?
C3 C4 C15 O22 98.9(5) ?
C5 C4 C15 O22 -36.4(6) ?
C3 C4 C15 C1 -21.0(5) ?
C5 C4 C15 C1 -156.3(5) ?
C3 C4 C15 C14 -141.4(4) ?
C5 C4 C15 C14 83.3(5) ?
C1 C15 O22 C23 -65.2(6) ?
C14 C15 O22 C23 61.0(6) ?
C4 C15 O22 C23 -179.6(5) ?
C15 O22 C23 O24 -2.0(9) ?
C15 O22 C23 C25 179.6(6) ?
C16 C2 O26 C27 68.5(7) ?
C1 C2 O26 C27 -62.2(7) ?
C3 C2 O26 C27 -168.5(6) ?
C2 O26 C27 O29 -5.8(11) ?
C2 O26 C27 C28 174.4(6) ?
C4 C3 O30 C31 -126.9(6) ?
C2 C3 O30 C31 120.9(6) ?
C3 O30 C31 O33 3.7(11) ?
C3 O30 C31 C32 -177.2(6) ?
C6 C5 O34 C35 99.9(7) ?
C4 C5 O34 C35 -136.1(6) ?
C5 O34 C35 O37B -21.4(14) ?
C5 O34 C35 O37A 18.9(14) ?
C5 O34 C35 C36 179.3(7) ?
C8 C7 O38 C39 -142.6(9) ?
C6 C7 O38 C39 94.5(9) ?
C7 O38 C39 O41B 50.5(19) ?
C7 O38 C39 O41A -10.5(16) ?
C7 O38 C39 C40A -173.9(15) ?
C7 O38 C39 C40B -179.2(14) ?
